data_7251881
loop_
_publ_author_name
'Balogh, Margareta Cristina'
'Claybourn, Boe M.'
'Bonnaud, Thierry'
'Pitak, Mateusz B.'

_publ_section_title
;
 Understanding of Mirabegron Edisylate Hydrate Conversion and Solvate
 Characterisation
;
_journal_name_full CrystEngComm
_journal_paper_doi 10.1039/D5CE00592B
_journal_year 2026
_chemical_absolute_configuration ad
_chemical_formula_moiety 'C21 H26 N4 O2 S, C2 H4 O6 S2, 0.5(H2 O)'
_chemical_formula_sum 'C23 H31 N4 O8.5 S3'
_chemical_formula_weight 595.70
_chemical_name_common 'Mirabegron Edysilate hemihydrate'
_space_group_crystal_system monoclinic
_space_group_IT_number 4
_space_group_name_Hall 'P 2yb'
_space_group_name_H-M_alt 'P 1 21 1'
_atom_sites_solution_hydrogens mixed
_atom_sites_solution_primary direct
_audit_creation_date 2024-10-02
_audit_creation_method
;
Olex2 1.5
(compiled 2024.02.16 svn.r378c4104 for OlexSys, GUI svn.r6928)
;
_audit_update_record
;
2024-10-02 deposited with the CCDC.	2026-03-27 downloaded from the CCDC.
;
_cell_angle_alpha 90
_cell_angle_beta 112.7368(13)
_cell_angle_gamma 90
_cell_formula_units_Z 4
_cell_length_a 14.91352(16)
_cell_length_b 10.64981(10)
_cell_length_c 18.2350(2)
_cell_measurement_reflns_used 25941
_cell_measurement_temperature 100.00(10)
_cell_measurement_theta_max 75.7230
_cell_measurement_theta_min 2.6110
_cell_volume 2671.13(5)
_computing_cell_refinement 'CrysAlisPro 1.171.40.74a (Rigaku OD, 2020)'
_computing_data_collection 'CrysAlisPro 1.171.40.74a (Rigaku OD, 2020)'
_computing_data_reduction 'CrysAlisPro 1.171.40.74a (Rigaku OD, 2020)'
_computing_molecular_graphics 'Olex2 1.5 (Dolomanov et al., 2009)'
_computing_publication_material 'Olex2 1.5 (Dolomanov et al., 2009)'
_computing_structure_refinement 'XL  (Sheldrick, 2008)'
_computing_structure_solution 'XS  (Sheldrick, 2008)'
_diffrn_ambient_environment N~2~
_diffrn_ambient_temperature 100.00(10)
_diffrn_detector 'Hybrid Pixel Array Detector'
_diffrn_detector_area_resol_mean 10.0000
_diffrn_detector_type HyPix
_diffrn_measured_fraction_theta_full 0.999
_diffrn_measured_fraction_theta_max 0.999
_diffrn_measurement_details
;
List of Runs (angles in degrees, time in seconds):

  # Type    Start    End  Width  t~exp~   \w     \q     \k     \f   Frames
#--------------------------------------------------------------------------
  1  \w     53.00  78.00   0.50    1.00    --   47.95  12.00-127.00   50
  2  \w     61.00  92.00   0.50    1.00    --   47.95  19.00 -60.00   62
  3  \w     85.00 111.00   0.50    1.00    --   47.95  77.00 -30.00   52
  4  \w    145.00 178.00   0.50    4.00    --  107.75  12.00-127.00   66
  5  \w    148.00 174.00   0.50    4.00    --  107.75  61.00 -30.00   52
  6  \w    144.00 176.00   0.50    4.00    --  107.75  77.00   0.00   64
  7  \w    153.00 178.00   0.50    4.00    --  107.75  77.00 -30.00   50
  8  \w    153.00 178.00   0.50    4.00    --  107.75 125.00  30.00   50
  9  \w    138.00 164.00   0.50    4.00    --  107.75  77.00-120.00   52
 10  \w    115.00 146.00   0.50    4.00    --  107.75 125.00-120.00   62
 11  \w     91.00 178.00   0.50    4.00    --  107.75  61.00 -90.00  174
 12  \w    151.00 176.00   0.50    4.00    --  107.75  15.00 -30.00   50
 13  \w     95.00 169.00   0.50    4.00    --  107.75  61.00  30.00  148
 14  \w     92.00 134.00   0.50    4.00    --  107.75  12.00-127.00   84
 15  \w     91.00 175.00   0.50    4.00    --  107.75  61.00 -60.00  168
 16  \w     93.00 162.00   0.50    4.00    --  107.75  61.00   0.00  138
 17  \w     96.00 128.00   0.50    4.00    --  107.75 125.00  30.00   64
 18  \w     86.00 112.00   0.50    4.00    --  107.75  77.00 -30.00   52
 19  \w     97.00 123.00   0.50    4.00    --  107.75  61.00 -30.00   52
 20  \w     85.00 124.00   0.50    4.00    --  107.75  77.00 -60.00   78
 21  \w     88.00 124.00   0.50    4.00    --  107.75  77.00 -90.00   72
 22  \w     85.00 111.00   0.50    4.00    --  107.75  77.00-120.00   52
 23  \w     85.00 138.00   0.50    4.00    --  107.75  77.00   0.00  106
 24  \w     85.00 134.00   0.50    4.00    --  107.75  77.00  30.00   98
 25  \w     28.00  60.00   0.50    1.00    --   47.95  77.00   0.00   64
 26  \w     33.00  59.00   0.50    1.00    --   47.95  57.00 -30.00   52
 27  \w     28.00  71.00   0.50    1.00    --   47.95  77.00  30.00   86
 28  \w     26.00  51.00   0.50    1.00    --   47.95  77.00 -30.00   50
 29  \w     25.00  65.00   0.50    1.00    --   47.95  77.00 -90.00   80
 30  \w    -24.00  26.00   0.50    1.00    --  -47.95  12.00-127.00  100
 31  \w    -26.00  27.00   0.50    1.00    --  -47.95  19.00   0.00  106
 32  \w    -55.00 -29.00   0.50    1.00    --  -47.95 -77.00-150.00   52
 33  \w    -89.00 -63.00   0.50    4.00    --  -86.25 -77.00 -60.00   52
 34  \w    -90.00 -64.00   0.50    4.00    --  -86.25 -77.00   0.00   52
 35  \w    -89.00 -63.00   0.50    4.00    --  -86.25 -79.00 -34.14   52
 36  \w    -88.00 -62.00   0.50    4.00    --  -86.25 -80.00 -72.91   52
 37  \w    -90.00 -64.00   0.50    4.00    --  -86.25 -76.00 -19.75   52
 38  \w    -88.00 -62.00   0.50    4.00    --  -86.25 -80.00  11.65   52
 39  \w    -88.00 -62.00   0.50    4.00    --  -86.25 -79.00 -49.05   52
 40  \w    -88.00 -63.00   0.50    4.00    --  -86.25 -77.00 -30.00   50
 41  \w    -94.00 -68.00   0.50    4.00    --  -86.25 -69.00 -79.28   52
 42  \w    -96.00 -67.00   0.50    4.00    --  -86.25 -69.00 -20.41   58
 43  \w    -89.00 -63.00   0.50    4.00    --  -86.25 -78.00 -38.87   52
 44  \w   -105.00 -36.00   0.50    1.00    --  -47.95 -37.00  30.00  138
 45  \w    -63.00 -33.00   0.50    1.00    --  -47.95 -57.00   0.00   60
 46  \w    -89.00 -63.00   0.50    4.00    --  -86.25 -80.00  48.05   52
 47  \w    -91.00 -65.00   0.50    4.00    --  -86.25 -77.00  30.00   52
 48  \w    -95.00 -62.00   0.50    4.00    --  -86.25 -79.00  54.99   66
 49  \w   -104.00 -65.00   0.50    4.00    --  -86.25 -72.00   6.73   78
 50  \w    -96.00 -69.00   0.50    4.00    --  -86.25 -69.00 -32.16   54
 51  \w    -96.00 -63.00   0.50    4.00    --  -86.25 -77.00 -90.00   66
 52  \w    -91.00 -62.00   0.50    4.00    --  -86.25 -80.00-106.86   58
 53  \w   -109.00 -35.00   0.50    1.00    --  -47.95 -45.00  -5.37  148
 54  \w    -50.00 -15.00   0.50    4.00    --  -86.25  45.00   0.00   70
 55  \w    -97.00 -65.00   0.50    4.00    --  -86.25 -75.00  23.54   64
 56  \w    -95.00 -69.00   0.50    4.00    --  -86.25 -72.00  14.98   52
 57  \w   -122.00 -33.00   0.50    1.00    --  -47.95 -12.00  60.00  178
 58  \w     37.00  70.00   0.50    4.00    --  107.75 -61.00 -90.00   66
 59  \w     72.00  98.00   0.50    4.00    --  107.75 -94.00 -30.00   52
 60  \w     60.00  86.00   0.50    4.00    --  107.75-125.00  60.00   52
 61  \w     87.00 112.00   0.50    4.00    --  107.75-125.00  60.00   50
 62  \w     44.00 100.00   0.50    4.00    --  107.75 -95.00 159.30  112
 63  \w     35.00  70.00   0.50    4.00    --  107.75 -61.00 150.00   70
 64  \w     37.00  70.00   0.50    4.00    --  107.75 -61.00   0.00   66
 65  \w     36.00  65.00   0.50    4.00    --  107.75 -94.00 -30.00   58
 66  \w     40.00  89.00   0.50    4.00    --  107.75 -77.00 -90.00   98
 67  \w     65.00 106.00   0.50    4.00    --  107.75 -94.00-180.00   82
 68  \w     36.00  64.00   0.50    4.00    --  107.75 -61.00-120.00   56
 69  \w     35.00  69.00   0.50    4.00    --  107.75 -61.00-180.00   68
 70  \w     36.00  70.00   0.50    4.00    --  107.75 -61.00-150.00   68
 71  \w     35.00  95.00   0.50    1.00    --   47.95-125.00-150.00  120
 72  \w    -26.00  20.00   0.50    1.00    --   47.95 -12.00  60.00   92
 73  \w   -140.00-115.00   0.50    4.00    --  -86.25 -12.00  60.00   50
 74  \w   -147.00-121.00   0.50    4.00    --  -86.25 -77.00 -30.00   52
 75  \w   -141.00-115.00   0.50    4.00    --  -86.25 -77.00 -90.00   52
;
_diffrn_measurement_device 'four-circle diffractometer'
_diffrn_measurement_device_type 'XtaLAB Synergy, Dualflex, HyPix'
_diffrn_measurement_method '\w scans'
_diffrn_orient_matrix_type 'CrysAlisPro convention (1999,Acta A55,543-557)'
_diffrn_orient_matrix_UB_11 -0.0475170000
_diffrn_orient_matrix_UB_12 0.0193959000
_diffrn_orient_matrix_UB_13 -0.0906995000
_diffrn_orient_matrix_UB_21 -0.1014162000
_diffrn_orient_matrix_UB_22 -0.0123407000
_diffrn_orient_matrix_UB_23 0.0030692000
_diffrn_orient_matrix_UB_31 -0.0022992000
_diffrn_orient_matrix_UB_32 0.1427968000
_diffrn_orient_matrix_UB_33 0.0125497000
_diffrn_radiation_monochromator mirror
_diffrn_radiation_probe x-ray
_diffrn_radiation_type 'Cu K\a'
_diffrn_radiation_wavelength 1.54184
_diffrn_reflns_av_R_equivalents 0.0574
_diffrn_reflns_av_unetI/netI 0.0387
_diffrn_reflns_Laue_measured_fraction_full 0.999
_diffrn_reflns_Laue_measured_fraction_max 0.999
_diffrn_reflns_limit_h_max 17
_diffrn_reflns_limit_h_min -17
_diffrn_reflns_limit_k_max 12
_diffrn_reflns_limit_k_min -11
_diffrn_reflns_limit_l_max 21
_diffrn_reflns_limit_l_min -20
_diffrn_reflns_number 47589
_diffrn_reflns_point_group_measured_fraction_full 0.978
_diffrn_reflns_point_group_measured_fraction_max 0.977
_diffrn_reflns_theta_full 67.684
_diffrn_reflns_theta_max 68.244
_diffrn_reflns_theta_min 2.627
_diffrn_source 'micro-focus sealed X-ray tube'
_diffrn_source_type 'PhotonJet (Cu) X-ray Source'
_exptl_absorpt_coefficient_mu 3.036
_exptl_absorpt_correction_T_max 1.00000
_exptl_absorpt_correction_T_min 0.63598
_exptl_absorpt_correction_type multi-scan
_exptl_absorpt_process_details
;
CrysAlisPro 1.171.40.74a (Rigaku Oxford Diffraction, 2020)
Empirical absorption correction using spherical harmonics,
 implemented in SCALE3 ABSPACK scaling algorithm.
;
_exptl_crystal_colour 'clear colourless'
_exptl_crystal_density_diffrn 1.481
_exptl_crystal_description lath
_exptl_crystal_F_000 1252
_exptl_crystal_size_max 0.23
_exptl_crystal_size_mid 0.04
_exptl_crystal_size_min 0.01
_refine_diff_density_max 0.521
_refine_diff_density_min -0.490
_refine_diff_density_rms 0.064
_refine_ls_abs_structure_details
;
 Flack x determined using 4073 quotients [(I+)-(I-)]/[(I+)+(I-)]
 (Parsons, Flack and Wagner, Acta Cryst. B69 (2013) 249-259).
;
_refine_ls_abs_structure_Flack 0.041(9)
_refine_ls_extinction_method none
_refine_ls_goodness_of_fit_ref 1.074
_refine_ls_hydrogen_treatment mixed
_refine_ls_matrix_type full
_refine_ls_number_parameters 705
_refine_ls_number_reflns 9557
_refine_ls_number_restraints 1
_refine_ls_restrained_S_all 1.074
_refine_ls_R_factor_all 0.0462
_refine_ls_R_factor_gt 0.0441
_refine_ls_shift/su_max 0.001
_refine_ls_shift/su_mean 0.000
_refine_ls_structure_factor_coef Fsqd
_refine_ls_weighting_details 'w=1/[\s^2^(Fo^2^)+(0.0555P)^2^+3.1224P] where P=(Fo^2^+2Fc^2^)/3'
_refine_ls_weighting_scheme calc
_refine_ls_wR_factor_gt 0.1110
_refine_ls_wR_factor_ref 0.1121
_reflns_Friedel_coverage 0.848
_reflns_Friedel_fraction_full 0.954
_reflns_Friedel_fraction_max 0.952
_reflns_number_gt 9298
_reflns_number_total 9557
_reflns_threshold_expression 'I > 2\s(I)'
_cod_data_source_file d5ce00592b2.cif
_cod_data_source_block p20098_3_r1
_cod_original_formula_sum 'C23 H31 N4 O8.50 S3'
_cod_database_code 7251881
_shelxl_version_number 2014/6
_chemical_oxdiff_formula 'C23 H28 Cl2 N7 O4 S'
_chemical_oxdiff_usercomment 'MCB-1801-92-02 E,  P3716, Cu 100K, MP ,14SEP2020'
_shelx_space_group_comment
;
The symmetry employed for this shelxl refinement is uniquely defined
by the following loop, which should always be used as a source of
symmetry information in preference to the above space-group names.
They are only intended as comments.
;
_shelx_estimated_absorpt_t_max 0.970
_shelx_estimated_absorpt_t_min 0.542
_olex2_refinement_description
;
1. Fixed Uiso
 At 1.2 times of:
  All C(H) groups, All C(H,H) groups, All N(H) groups, All N(H,H) groups
 At 1.5 times of:
  All O(H,H) groups
2.a Free rotating group:
 O1W(H1WA,H1WB)
2.b Ternary CH refined with riding coordinates:
 C15A(H15A), C15B(H15B)
2.c Secondary CH2 refined with riding coordinates:
 N4A(H4AA,H4AB), C4A(H4AC,H4AD), C12A(H12A,H12B), C13A(H13A,H13B), C14A(H14A,
 H14B), N4B(H4BA,H4BB), C4B(H4BC,H4BD), C12B(H12C,H12D), C13B(H13C,H13D),
 C14B(H14C,H14D), C22A(H22A,H22B), C23A(H23A,H23B), C22B(H22C,H22D), C23B(H23C,
 H23D)
2.d Aromatic/amide H refined with riding coordinates:
 N2A(H2AA), N3A(H3A), C2A(H2AB), C7A(H7A), C8A(H8A), C10A(H10A), C11A(H11A),
 C17A(H17A), C18A(H18A), C19A(H19A), C20A(H20A), C21A(H21A), N2B(H2BA),
 N3B(H3B), C2B(H2BB), C7B(H7B), C8B(H8B), C10B(H10B), C11B(H11B), C17B(H17B),
 C18B(H18B), C19B(H19B), C20B(H20B), C21B(H21B)
2.e X=CH2 refined with riding coordinates:
 N1A(H1AA,H1AB), N1B(H1BA,H1BB)
;
_olex2_submission_special_instructions 'No special instructions were received'
_oxdiff_exptl_absorpt_empirical_details
;
Empirical correction (ABSPACK) includes:
- Absorption correction using spherical harmonics
- Frame scaling
;
_oxdiff_exptl_absorpt_empirical_full_max 1.860
_oxdiff_exptl_absorpt_empirical_full_min 0.576

loop_
_space_group_symop_operation_xyz
'x, y, z'
'-x, y+1/2, -z'

loop_
_atom_site_label
_atom_site_type_symbol
_atom_site_fract_x
_atom_site_fract_y
_atom_site_fract_z
_atom_site_U_iso_or_equiv
_atom_site_adp_type
_atom_site_occupancy
_atom_site_site_symmetry_order
_atom_site_calc_flag
_atom_site_refinement_flags_posn
_atom_site_refinement_flags_adp
_atom_site_refinement_flags_occupancy
_atom_site_disorder_assembly
_atom_site_disorder_group
S1A S 0.42660(8) 0.22478(11) -0.51027(7) 0.0210(3) Uani 1 1 d . . . . .
O1A O 0.5035(2) 0.1442(3) -0.23481(19) 0.0229(7) Uani 1 1 d . . . . .
O2A O 0.4986(2) 0.4307(4) 0.3233(2) 0.0224(7) Uani 1 1 d . . . . .
H2A H 0.505(5) 0.498(7) 0.305(4) 0.033(19) Uiso 1 1 d . . . . .
N1A N 0.5467(3) 0.0682(4) -0.5443(2) 0.0231(9) Uani 1 1 d . . . . .
H1AA H 0.6011 0.0250 -0.5307 0.028 Uiso 1 1 calc R U . . .
H1AB H 0.5046 0.0676 -0.5940 0.028 Uiso 1 1 calc R U . . .
N2A N 0.5864(3) 0.1407(4) -0.4146(2) 0.0196(8) Uani 1 1 d . . . . .
H2AA H 0.6417 0.0995 -0.3945 0.023 Uiso 1 1 calc R U . . .
N3A N 0.5956(3) 0.3100(4) -0.1656(2) 0.0170(8) Uani 1 1 d . . . . .
H3A H 0.6345 0.3695 -0.1695 0.020 Uiso 1 1 calc R U . . .
N4A N 0.5621(3) 0.2292(4) 0.2522(2) 0.0177(8) Uani 1 1 d . . . . .
H4AA H 0.5700 0.1505 0.2731 0.021 Uiso 1 1 calc R U . . .
H4AB H 0.5005 0.2543 0.2434 0.021 Uiso 1 1 calc R U . . .
C1A C 0.5284(3) 0.1336(5) -0.4903(3) 0.0198(10) Uani 1 1 d . . . . .
C2A C 0.4676(4) 0.2704(5) -0.4101(3) 0.0235(10) Uani 1 1 d . . . . .
H2AB H 0.4332 0.3246 -0.3887 0.028 Uiso 1 1 calc R U . . .
C3A C 0.5533(3) 0.2189(5) -0.3685(3) 0.0205(10) Uani 1 1 d . . . . .
C4A C 0.6169(3) 0.2399(5) -0.2827(3) 0.0208(10) Uani 1 1 d . . . . .
H4AC H 0.6454 0.3251 -0.2769 0.025 Uiso 1 1 calc R U . . .
H4AD H 0.6711 0.1788 -0.2669 0.025 Uiso 1 1 calc R U . . .
C5A C 0.5647(3) 0.2273(5) -0.2263(3) 0.0186(10) Uani 1 1 d . . . . .
C6A C 0.5741(3) 0.3145(5) -0.0963(3) 0.0184(10) Uani 1 1 d . . . . .
C7A C 0.5096(3) 0.2334(5) -0.0817(3) 0.0188(10) Uani 1 1 d . . . . .
H7A H 0.4750 0.1720 -0.1200 0.023 Uiso 1 1 calc R U . . .
C8A C 0.4960(3) 0.2431(5) -0.0107(3) 0.0190(10) Uani 1 1 d . . . . .
H8A H 0.4520 0.1877 -0.0010 0.023 Uiso 1 1 calc R U . . .
C9A C 0.5456(3) 0.3324(5) 0.0466(3) 0.0174(9) Uani 1 1 d . . . . .
C10A C 0.6085(4) 0.4132(5) 0.0305(3) 0.0216(10) Uani 1 1 d . . . . .
H10A H 0.6423 0.4754 0.0685 0.026 Uiso 1 1 calc R U . . .
C11A C 0.6230(4) 0.4052(5) -0.0400(3) 0.0219(10) Uani 1 1 d . . . . .
H11A H 0.6663 0.4618 -0.0499 0.026 Uiso 1 1 calc R U . . .
C12A C 0.5312(4) 0.3392(5) 0.1240(3) 0.0204(10) Uani 1 1 d . . . . .
H12A H 0.4609 0.3455 0.1129 0.024 Uiso 1 1 calc R U . . .
H12B H 0.5635 0.4154 0.1536 0.024 Uiso 1 1 calc R U . . .
C13A C 0.5731(4) 0.2238(5) 0.1745(3) 0.0198(10) Uani 1 1 d . . . . .
H13A H 0.5397 0.1480 0.1451 0.024 Uiso 1 1 calc R U . . .
H13B H 0.6430 0.2166 0.1841 0.024 Uiso 1 1 calc R U . . .
C14A C 0.6323(3) 0.3159(5) 0.3123(3) 0.0183(10) Uani 1 1 d . . . . .
H14A H 0.6491 0.3866 0.2846 0.022 Uiso 1 1 calc R U . . .
H14B H 0.6929 0.2700 0.3433 0.022 Uiso 1 1 calc R U . . .
C15A C 0.5868(3) 0.3662(5) 0.3678(3) 0.0182(9) Uani 1 1 d . . . . .
H15A H 0.5689 0.2918 0.3927 0.022 Uiso 1 1 calc R U . . .
C16A C 0.6595(3) 0.4427(5) 0.4350(3) 0.0192(10) Uani 1 1 d . . . . .
C17A C 0.6699(4) 0.4192(5) 0.5126(3) 0.0224(10) Uani 1 1 d . . . . .
H17A H 0.6305 0.3570 0.5228 0.027 Uiso 1 1 calc R U . . .
C18A C 0.7369(4) 0.4853(5) 0.5757(3) 0.0239(11) Uani 1 1 d . . . . .
H18A H 0.7428 0.4685 0.6285 0.029 Uiso 1 1 calc R U . . .
C19A C 0.7953(4) 0.5760(5) 0.5614(3) 0.0261(11) Uani 1 1 d . . . . .
H19A H 0.8417 0.6209 0.6044 0.031 Uiso 1 1 calc R U . . .
C20A C 0.7851(4) 0.6000(5) 0.4843(3) 0.0261(11) Uani 1 1 d . . . . .
H20A H 0.8250 0.6619 0.4744 0.031 Uiso 1 1 calc R U . . .
C21A C 0.7175(4) 0.5352(5) 0.4208(3) 0.0237(11) Uani 1 1 d . . . . .
H21A H 0.7106 0.5537 0.3679 0.028 Uiso 1 1 calc R U . . .
S1B S 1.06950(10) 0.34546(14) 1.02859(8) 0.0310(3) Uani 1 1 d . . . . .
O1B O 0.9898(3) 0.4253(4) 0.7423(2) 0.0276(8) Uani 1 1 d . . . . .
O2B O 0.9911(2) 0.1607(4) 0.1964(2) 0.0242(8) Uani 1 1 d . . . . .
H2B H 1.001(6) 0.081(8) 0.216(5) 0.05(2) Uiso 1 1 d . . . . .
N1B N 1.2064(3) 0.2000(5) 1.0049(3) 0.0331(12) Uani 1 1 d . . . . .
H1BA H 1.2261 0.1547 0.9736 0.040 Uiso 1 1 calc R U . . .
H1BB H 1.2437 0.2080 1.0556 0.040 Uiso 1 1 calc R U . . .
N2B N 1.0579(3) 0.2502(4) 0.8991(2) 0.0251(9) Uani 1 1 d . . . . .
H2BA H 1.0715 0.2076 0.8634 0.030 Uiso 1 1 calc R U . . .
N3B N 0.9013(3) 0.2612(4) 0.6707(2) 0.0212(9) Uani 1 1 d . . . . .
H3B H 0.8619 0.2007 0.6722 0.025 Uiso 1 1 calc R U . . .
N4B N 0.9331(3) 0.3719(4) 0.2547(2) 0.0186(8) Uani 1 1 d . . . . .
H4BA H 0.9327 0.4563 0.2468 0.022 Uiso 1 1 calc R U . . .
H4BB H 0.9951 0.3448 0.2675 0.022 Uiso 1 1 calc R U . . .
C1B C 1.1186(4) 0.2576(5) 0.9750(3) 0.0271(11) Uani 1 1 d . . . . .
C2B C 0.9656(4) 0.3715(6) 0.9437(3) 0.0301(12) Uani 1 1 d . . . . .
H2BB H 0.9118 0.4202 0.9429 0.036 Uiso 1 1 calc R U . . .
C3B C 0.9699(4) 0.3163(5) 0.8808(3) 0.0245(11) Uani 1 1 d . . . . .
C4B C 0.8938(4) 0.3064(5) 0.7982(3) 0.0235(11) Uani 1 1 d . . . . .
H4BC H 0.8401 0.3649 0.7926 0.028 Uiso 1 1 calc R U . . .
H4BD H 0.8670 0.2201 0.7896 0.028 Uiso 1 1 calc R U . . .
C5B C 0.9335(3) 0.3365(5) 0.7346(3) 0.0193(10) Uani 1 1 d . . . . .
C6B C 0.9218(3) 0.2653(5) 0.6010(3) 0.0193(10) Uani 1 1 d . . . . .
C7B C 0.9826(4) 0.3526(5) 0.5871(3) 0.0239(11) Uani 1 1 d . . . . .
H7B H 1.0136 0.4157 0.6254 0.029 Uiso 1 1 calc R U . . .
C8B C 0.9976(4) 0.3468(5) 0.5169(3) 0.0263(11) Uani 1 1 d . . . . .
H8B H 1.0389 0.4073 0.5078 0.032 Uiso 1 1 calc R U . . .
C9B C 0.9547(3) 0.2561(5) 0.4593(3) 0.0216(10) Uani 1 1 d . . . . .
C10B C 0.8937(4) 0.1686(5) 0.4740(3) 0.0249(11) Uani 1 1 d . . . . .
H10B H 0.8632 0.1050 0.4360 0.030 Uiso 1 1 calc R U . . .
C11B C 0.8775(4) 0.1744(5) 0.5442(3) 0.0240(11) Uani 1 1 d . . . . .
H11B H 0.8353 0.1150 0.5532 0.029 Uiso 1 1 calc R U . . .
C12B C 0.9717(4) 0.2536(5) 0.3831(3) 0.0263(11) Uani 1 1 d . . . . .
H12C H 0.9580 0.1686 0.3595 0.032 Uiso 1 1 calc R U . . .
H12D H 1.0405 0.2739 0.3943 0.032 Uiso 1 1 calc R U . . .
C13B C 0.9060(4) 0.3485(6) 0.3251(3) 0.0243(11) Uani 1 1 d . . . . .
H13C H 0.8381 0.3180 0.3057 0.029 Uiso 1 1 calc R U . . .
H13D H 0.9091 0.4289 0.3533 0.029 Uiso 1 1 calc R U . . .
C14B C 0.8703(4) 0.3120(5) 0.1782(3) 0.0207(10) Uani 1 1 d . . . . .
H14C H 0.8825 0.3525 0.1341 0.025 Uiso 1 1 calc R U . . .
H14D H 0.8012 0.3257 0.1692 0.025 Uiso 1 1 calc R U . . .
C15B C 0.8893(3) 0.1722(5) 0.1777(3) 0.0212(10) Uani 1 1 d . . . . .
H15B H 0.8721 0.1293 0.2192 0.025 Uiso 1 1 calc R U . . .
C16B C 0.8278(3) 0.1195(5) 0.0958(3) 0.0210(10) Uani 1 1 d . . . . .
C17B C 0.8485(4) 0.1480(5) 0.0303(3) 0.0282(11) Uani 1 1 d . . . . .
H17B H 0.9035 0.1983 0.0363 0.034 Uiso 1 1 calc R U . . .
C18B C 0.7897(4) 0.1036(6) -0.0442(3) 0.0312(12) Uani 1 1 d . . . . .
H18B H 0.8055 0.1223 -0.0888 0.037 Uiso 1 1 calc R U . . .
C19B C 0.7085(4) 0.0322(6) -0.0544(3) 0.0301(12) Uani 1 1 d . . . . .
H19B H 0.6676 0.0030 -0.1057 0.036 Uiso 1 1 calc R U . . .
C20B C 0.6873(4) 0.0038(6) 0.0116(3) 0.0324(13) Uani 1 1 d . . . . .
H20B H 0.6318 -0.0456 0.0055 0.039 Uiso 1 1 calc R U . . .
C21B C 0.7467(4) 0.0471(5) 0.0864(3) 0.0256(11) Uani 1 1 d . . . . .
H21B H 0.7320 0.0272 0.1313 0.031 Uiso 1 1 calc R U . . .
S2A S 0.31930(8) 0.12639(10) 0.22189(7) 0.0172(2) Uani 1 1 d . . . . .
S3A S 0.17518(8) 0.44626(10) 0.27681(6) 0.0161(2) Uani 1 1 d . . . . .
O3A O 0.2742(3) 0.0067(3) 0.1898(2) 0.0255(8) Uani 1 1 d . . . . .
O4A O 0.3472(2) 0.1970(3) 0.1657(2) 0.0214(7) Uani 1 1 d . . . . .
O5A O 0.3993(3) 0.1160(4) 0.2992(2) 0.0253(8) Uani 1 1 d . . . . .
O6A O 0.0966(3) 0.4687(4) 0.2010(2) 0.0238(8) Uani 1 1 d . . . . .
O7A O 0.2277(2) 0.5618(3) 0.3137(2) 0.0197(7) Uani 1 1 d . . . . .
O8A O 0.1441(2) 0.3762(3) 0.3321(2) 0.0220(7) Uani 1 1 d . . . . .
C22A C 0.2279(3) 0.2179(5) 0.2366(3) 0.0181(9) Uani 1 1 d . . . . .
H22A H 0.1690 0.2201 0.1868 0.022 Uiso 1 1 calc R U . . .
H22B H 0.2102 0.1791 0.2784 0.022 Uiso 1 1 calc R U . . .
C23A C 0.2639(3) 0.3508(5) 0.2608(3) 0.0221(10) Uani 1 1 d . . . . .
H23A H 0.2815 0.3891 0.2187 0.026 Uiso 1 1 calc R U . . .
H23B H 0.3233 0.3479 0.3103 0.026 Uiso 1 1 calc R U . . .
S2B S 0.21303(8) 0.14529(11) 0.80128(7) 0.0184(2) Uani 1 1 d . . . . .
S3B S 0.29381(8) 0.45393(11) 0.68562(6) 0.0174(2) Uani 1 1 d . . . . .
O3B O 0.2720(2) 0.1803(3) 0.8829(2) 0.0243(8) Uani 1 1 d . . . . .
O4B O 0.2531(2) 0.0438(3) 0.7709(2) 0.0233(7) Uani 1 1 d . . . . .
O5B O 0.1112(2) 0.1201(3) 0.7915(2) 0.0215(7) Uani 1 1 d . . . . .
O6B O 0.3925(3) 0.4836(3) 0.6915(2) 0.0223(8) Uani 1 1 d . . . . .
O7B O 0.2317(3) 0.4086(4) 0.6068(2) 0.0244(8) Uani 1 1 d . . . . .
O8B O 0.2506(2) 0.5559(3) 0.7136(2) 0.0211(7) Uani 1 1 d . . . . .
C22B C 0.2061(4) 0.2804(5) 0.7424(3) 0.0213(10) Uani 1 1 d . . . . .
H22C H 0.1670 0.2607 0.6859 0.026 Uiso 1 1 calc R U . . .
H22D H 0.1730 0.3488 0.7589 0.026 Uiso 1 1 calc R U . . .
C23B C 0.3057(3) 0.3242(5) 0.7505(3) 0.0192(10) Uani 1 1 d . . . . .
H23C H 0.3407 0.2548 0.7369 0.023 Uiso 1 1 calc R U . . .
H23D H 0.3438 0.3497 0.8062 0.023 Uiso 1 1 calc R U . . .
O1W O 0.2873(3) 0.4203(4) 0.4839(2) 0.0275(8) Uani 1 1 d G . . . .
H1WA H 0.2756 0.3891 0.5222 0.041 Uiso 1 1 d G U . . .
H1WB H 0.2463 0.3853 0.4427 0.041 Uiso 1 1 d G U . . .

loop_
_atom_site_aniso_label
_atom_site_aniso_U_11
_atom_site_aniso_U_22
_atom_site_aniso_U_33
_atom_site_aniso_U_23
_atom_site_aniso_U_13
_atom_site_aniso_U_12
S1A 0.0209(6) 0.0177(6) 0.0215(5) 0.0025(4) 0.0049(4) -0.0008(5)
O1A 0.0280(17) 0.0162(19) 0.0248(17) -0.0019(14) 0.0107(14) -0.0038(15)
O2A 0.0187(16) 0.016(2) 0.0318(19) -0.0009(15) 0.0090(14) 0.0004(14)
N1A 0.026(2) 0.021(2) 0.022(2) -0.0031(16) 0.0085(16) 0.0042(17)
N2A 0.026(2) 0.014(2) 0.0202(19) -0.0003(16) 0.0106(16) -0.0005(17)
N3A 0.0197(19) 0.013(2) 0.0199(19) 0.0009(15) 0.0095(16) -0.0033(16)
N4A 0.0203(19) 0.014(2) 0.0193(19) -0.0026(16) 0.0086(15) -0.0002(16)
C1A 0.023(2) 0.013(3) 0.023(2) 0.0027(18) 0.0091(18) 0.0004(19)
C2A 0.024(2) 0.022(3) 0.027(3) 0.004(2) 0.013(2) 0.001(2)
C3A 0.023(2) 0.018(3) 0.023(2) -0.0012(19) 0.0111(19) -0.007(2)
C4A 0.020(2) 0.022(3) 0.021(2) -0.0041(19) 0.0079(19) -0.0031(19)
C5A 0.020(2) 0.016(3) 0.019(2) 0.0001(18) 0.0060(17) 0.003(2)
C6A 0.024(2) 0.015(3) 0.016(2) 0.0023(18) 0.0078(18) 0.003(2)
C7A 0.021(2) 0.014(2) 0.019(2) -0.0004(18) 0.0049(18) -0.0031(19)
C8A 0.019(2) 0.015(3) 0.022(2) 0.0030(19) 0.0073(18) -0.0012(19)
C9A 0.020(2) 0.014(2) 0.016(2) 0.0019(18) 0.0054(17) 0.0028(19)
C10A 0.024(2) 0.014(3) 0.026(2) -0.0036(19) 0.009(2) -0.002(2)
C11A 0.026(3) 0.017(3) 0.025(2) 0.0002(19) 0.013(2) -0.004(2)
C12A 0.025(2) 0.016(3) 0.022(2) -0.0010(19) 0.0108(19) 0.003(2)
C13A 0.024(2) 0.016(3) 0.022(2) 0.0006(19) 0.0114(19) 0.001(2)
C14A 0.021(2) 0.015(2) 0.019(2) -0.0037(18) 0.0078(18) -0.0008(19)
C15A 0.023(2) 0.012(2) 0.021(2) 0.0009(17) 0.0098(18) 0.0030(18)
C16A 0.020(2) 0.014(2) 0.024(2) 0.0003(19) 0.0084(18) 0.0016(19)
C17A 0.026(2) 0.014(3) 0.026(2) 0.0009(19) 0.010(2) -0.0014(19)
C18A 0.027(3) 0.019(3) 0.022(2) 0.0015(19) 0.006(2) 0.007(2)
C19A 0.020(2) 0.024(3) 0.032(3) -0.009(2) 0.007(2) -0.001(2)
C20A 0.024(3) 0.022(3) 0.037(3) -0.006(2) 0.017(2) -0.006(2)
C21A 0.026(2) 0.022(3) 0.027(3) -0.001(2) 0.015(2) -0.002(2)
S1B 0.0319(7) 0.0349(8) 0.0275(6) -0.0097(6) 0.0128(5) -0.0054(6)
O1B 0.0309(19) 0.023(2) 0.0308(19) -0.0084(15) 0.0138(15) -0.0094(16)
O2B 0.0188(17) 0.0158(19) 0.037(2) 0.0017(15) 0.0094(14) 0.0015(14)
N1B 0.028(2) 0.049(3) 0.020(2) -0.007(2) 0.0058(18) -0.001(2)
N2B 0.024(2) 0.027(2) 0.024(2) -0.0037(18) 0.0095(17) -0.0011(18)
N3B 0.024(2) 0.017(2) 0.022(2) -0.0021(16) 0.0079(16) -0.0029(17)
N4B 0.021(2) 0.013(2) 0.023(2) 0.0021(16) 0.0099(16) 0.0005(16)
C1B 0.028(3) 0.026(3) 0.029(3) 0.000(2) 0.013(2) -0.002(2)
C2B 0.027(3) 0.032(3) 0.035(3) -0.007(2) 0.016(2) -0.004(2)
C3B 0.028(3) 0.022(3) 0.026(3) -0.003(2) 0.013(2) -0.006(2)
C4B 0.023(2) 0.024(3) 0.026(3) -0.004(2) 0.011(2) -0.002(2)
C5B 0.020(2) 0.014(2) 0.023(2) 0.0016(18) 0.0074(18) 0.0004(19)
C6B 0.022(2) 0.015(3) 0.019(2) 0.0031(18) 0.0054(18) 0.0019(19)
C7B 0.025(2) 0.021(3) 0.024(2) -0.002(2) 0.007(2) -0.004(2)
C8B 0.025(2) 0.020(3) 0.034(3) 0.004(2) 0.012(2) -0.006(2)
C9B 0.020(2) 0.020(3) 0.025(2) 0.006(2) 0.0094(19) 0.005(2)
C10B 0.031(3) 0.020(3) 0.023(2) -0.004(2) 0.010(2) -0.002(2)
C11B 0.026(3) 0.020(3) 0.026(3) -0.002(2) 0.010(2) -0.006(2)
C12B 0.030(3) 0.025(3) 0.028(3) 0.007(2) 0.015(2) 0.004(2)
C13B 0.023(2) 0.029(3) 0.024(2) 0.003(2) 0.0114(19) 0.007(2)
C14B 0.025(2) 0.015(3) 0.022(2) -0.0003(18) 0.0083(19) 0.003(2)
C15B 0.018(2) 0.017(3) 0.029(2) 0.0021(19) 0.0085(19) -0.0010(18)
C16B 0.021(2) 0.010(2) 0.031(3) 0.0004(19) 0.0091(19) 0.0024(19)
C17B 0.028(3) 0.022(3) 0.037(3) -0.003(2) 0.016(2) -0.007(2)
C18B 0.035(3) 0.032(3) 0.030(3) -0.001(2) 0.016(2) 0.001(2)
C19B 0.030(3) 0.023(3) 0.031(3) -0.006(2) 0.004(2) -0.001(2)
C20B 0.027(3) 0.033(3) 0.036(3) -0.005(2) 0.011(2) -0.010(2)
C21B 0.026(3) 0.023(3) 0.030(3) 0.000(2) 0.013(2) -0.001(2)
S2A 0.0178(5) 0.0120(6) 0.0229(5) 0.0014(4) 0.0093(4) 0.0027(4)
S3A 0.0174(5) 0.0112(6) 0.0206(5) -0.0013(4) 0.0085(4) -0.0003(4)
O3A 0.0254(18) 0.0157(19) 0.040(2) -0.0044(15) 0.0177(16) -0.0008(14)
O4A 0.0232(17) 0.0182(19) 0.0256(17) -0.0009(14) 0.0123(14) -0.0010(14)
O5A 0.0221(17) 0.030(2) 0.0224(17) 0.0055(15) 0.0074(14) 0.0045(16)
O6A 0.0241(18) 0.0201(19) 0.0250(18) 0.0019(14) 0.0069(14) 0.0045(15)
O7A 0.0183(16) 0.0148(18) 0.0261(17) -0.0022(13) 0.0087(13) -0.0019(14)
O8A 0.0244(17) 0.0179(19) 0.0270(18) 0.0007(14) 0.0135(14) -0.0029(14)
C22A 0.019(2) 0.014(2) 0.024(2) 0.0014(18) 0.0103(18) 0.0035(19)
C23A 0.018(2) 0.017(3) 0.034(3) -0.003(2) 0.013(2) 0.0001(19)
S2B 0.0187(5) 0.0123(6) 0.0250(5) 0.0018(4) 0.0094(4) -0.0007(4)
S3B 0.0214(5) 0.0124(6) 0.0201(5) -0.0001(4) 0.0099(4) -0.0017(4)
O3B 0.0245(18) 0.022(2) 0.0257(18) 0.0029(14) 0.0092(14) -0.0014(15)
O4B 0.0244(17) 0.0158(18) 0.0323(19) 0.0015(14) 0.0140(15) -0.0003(14)
O5B 0.0177(16) 0.0180(19) 0.0324(18) -0.0015(14) 0.0136(14) -0.0010(14)
O6B 0.0233(17) 0.0188(19) 0.0298(18) -0.0030(14) 0.0156(14) -0.0041(14)
O7B 0.0301(19) 0.0211(19) 0.0239(18) -0.0017(14) 0.0124(15) -0.0020(15)
O8B 0.0230(17) 0.0147(18) 0.0286(18) 0.0004(14) 0.0134(14) 0.0001(14)
C22B 0.022(2) 0.016(3) 0.026(2) 0.0040(19) 0.0093(19) -0.0009(19)
C23B 0.018(2) 0.013(2) 0.027(2) 0.0026(18) 0.0101(19) -0.0008(18)
O1W 0.0304(19) 0.026(2) 0.0263(18) -0.0004(15) 0.0109(15) -0.0053(15)

loop_
_atom_type_symbol
_atom_type_description
_atom_type_scat_dispersion_real
_atom_type_scat_dispersion_imag
_atom_type_scat_source
C C 0.0181 0.0091 'International Tables Vol C Tables 4.2.6.8 and 6.1.1.4'
H H 0.0000 0.0000 'International Tables Vol C Tables 4.2.6.8 and 6.1.1.4'
N N 0.0311 0.0180 'International Tables Vol C Tables 4.2.6.8 and 6.1.1.4'
O O 0.0492 0.0322 'International Tables Vol C Tables 4.2.6.8 and 6.1.1.4'
S S 0.3331 0.5567 'International Tables Vol C Tables 4.2.6.8 and 6.1.1.4'

loop_
_geom_angle_atom_site_label_1
_geom_angle_atom_site_label_2
_geom_angle_atom_site_label_3
_geom_angle
_geom_angle_site_symmetry_1
_geom_angle_site_symmetry_3
_geom_angle_publ_flag
C1A S1A C2A 90.7(2) . . ?
C15A O2A H2A 116(5) . . ?
H1AA N1A H1AB 120.0 . . ?
C1A N1A H1AA 120.0 . . ?
C1A N1A H1AB 120.0 . . ?
C1A N2A H2AA 122.5 . . ?
C1A N2A C3A 115.0(4) . . ?
C3A N2A H2AA 122.5 . . ?
C5A N3A H3A 115.5 . . ?
C5A N3A C6A 129.0(4) . . ?
C6A N3A H3A 115.5 . . ?
H4AA N4A H4AB 107.6 . . ?
C13A N4A H4AA 108.6 . . ?
C13A N4A H4AB 108.6 . . ?
C13A N4A C14A 114.5(4) . . ?
C14A N4A H4AA 108.6 . . ?
C14A N4A H4AB 108.6 . . ?
N1A C1A S1A 124.2(4) . . ?
N1A C1A N2A 124.8(4) . . ?
N2A C1A S1A 110.9(4) . . ?
S1A C2A H2AB 124.7 . . ?
C3A C2A S1A 110.6(4) . . ?
C3A C2A H2AB 124.7 . . ?
N2A C3A C4A 119.1(4) . . ?
C2A C3A N2A 112.8(4) . . ?
C2A C3A C4A 128.0(5) . . ?
C3A C4A H4AC 108.7 . . ?
C3A C4A H4AD 108.7 . . ?
C3A C4A C5A 114.3(4) . . ?
H4AC C4A H4AD 107.6 . . ?
C5A C4A H4AC 108.7 . . ?
C5A C4A H4AD 108.7 . . ?
O1A C5A N3A 124.9(4) . . ?
O1A C5A C4A 121.6(4) . . ?
N3A C5A C4A 113.4(4) . . ?
C7A C6A N3A 124.1(4) . . ?
C7A C6A C11A 119.4(4) . . ?
C11A C6A N3A 116.5(4) . . ?
C6A C7A H7A 120.3 . . ?
C8A C7A C6A 119.5(4) . . ?
C8A C7A H7A 120.3 . . ?
C7A C8A H8A 119.2 . . ?
C7A C8A C9A 121.6(4) . . ?
C9A C8A H8A 119.2 . . ?
C8A C9A C12A 120.5(4) . . ?
C10A C9A C8A 118.1(4) . . ?
C10A C9A C12A 121.4(4) . . ?
C9A C10A H10A 119.4 . . ?
C11A C10A C9A 121.3(5) . . ?
C11A C10A H10A 119.4 . . ?
C6A C11A H11A 119.9 . . ?
C10A C11A C6A 120.2(5) . . ?
C10A C11A H11A 119.9 . . ?
C9A C12A H12A 109.5 . . ?
C9A C12A H12B 109.5 . . ?
C9A C12A C13A 110.7(4) . . ?
H12A C12A H12B 108.1 . . ?
C13A C12A H12A 109.5 . . ?
C13A C12A H12B 109.5 . . ?
N4A C13A C12A 112.0(4) . . ?
N4A C13A H13A 109.2 . . ?
N4A C13A H13B 109.2 . . ?
C12A C13A H13A 109.2 . . ?
C12A C13A H13B 109.2 . . ?
H13A C13A H13B 107.9 . . ?
N4A C14A H14A 109.7 . . ?
N4A C14A H14B 109.7 . . ?
N4A C14A C15A 109.7(4) . . ?
H14A C14A H14B 108.2 . . ?
C15A C14A H14A 109.7 . . ?
C15A C14A H14B 109.7 . . ?
O2A C15A C14A 110.1(4) . . ?
O2A C15A H15A 106.9 . . ?
O2A C15A C16A 114.4(4) . . ?
C14A C15A H15A 106.9 . . ?
C14A C15A C16A 111.3(4) . . ?
C16A C15A H15A 106.9 . . ?
C17A C16A C15A 119.3(4) . . ?
C17A C16A C21A 118.9(5) . . ?
C21A C16A C15A 121.8(4) . . ?
C16A C17A H17A 119.5 . . ?
C16A C17A C18A 121.0(5) . . ?
C18A C17A H17A 119.5 . . ?
C17A C18A H18A 120.0 . . ?
C17A C18A C19A 120.0(5) . . ?
C19A C18A H18A 120.0 . . ?
C18A C19A H19A 120.3 . . ?
C20A C19A C18A 119.3(5) . . ?
C20A C19A H19A 120.3 . . ?
C19A C20A H20A 119.5 . . ?
C19A C20A C21A 121.0(5) . . ?
C21A C20A H20A 119.5 . . ?
C16A C21A H21A 120.1 . . ?
C20A C21A C16A 119.8(5) . . ?
C20A C21A H21A 120.1 . . ?
C1B S1B C2B 90.5(3) . . ?
C15B O2B H2B 100(5) . . ?
H1BA N1B H1BB 120.0 . . ?
C1B N1B H1BA 120.0 . . ?
C1B N1B H1BB 120.0 . . ?
C1B N2B H2BA 122.8 . . ?
C1B N2B C3B 114.4(4) . . ?
C3B N2B H2BA 122.8 . . ?
C5B N3B H3B 115.4 . . ?
C5B N3B C6B 129.2(4) . . ?
C6B N3B H3B 115.4 . . ?
H4BA N4B H4BB 107.3 . . ?
C13B N4B H4BA 108.1 . . ?
C13B N4B H4BB 108.1 . . ?
C14B N4B H4BA 108.1 . . ?
C14B N4B H4BB 108.1 . . ?
C14B N4B C13B 116.6(4) . . ?
N1B C1B S1B 125.3(4) . . ?
N2B C1B S1B 110.9(4) . . ?
N2B C1B N1B 123.7(5) . . ?
S1B C2B H2BB 123.9 . . ?
C3B C2B S1B 112.3(4) . . ?
C3B C2B H2BB 123.9 . . ?
N2B C3B C4B 118.4(4) . . ?
C2B C3B N2B 111.8(5) . . ?
C2B C3B C4B 129.5(5) . . ?
C3B C4B H4BC 109.1 . . ?
C3B C4B H4BD 109.1 . . ?
C3B C4B C5B 112.6(4) . . ?
H4BC C4B H4BD 107.8 . . ?
C5B C4B H4BC 109.1 . . ?
C5B C4B H4BD 109.1 . . ?
O1B C5B N3B 123.7(4) . . ?
O1B C5B C4B 121.3(4) . . ?
N3B C5B C4B 114.9(4) . . ?
C7B C6B N3B 124.5(4) . . ?
C11B C6B N3B 116.3(4) . . ?
C11B C6B C7B 119.2(5) . . ?
C6B C7B H7B 120.4 . . ?
C8B C7B C6B 119.3(5) . . ?
C8B C7B H7B 120.4 . . ?
C7B C8B H8B 118.7 . . ?
C7B C8B C9B 122.7(5) . . ?
C9B C8B H8B 118.7 . . ?
C8B C9B C10B 117.5(5) . . ?
C8B C9B C12B 121.2(5) . . ?
C10B C9B C12B 121.3(5) . . ?
C9B C10B H10B 119.9 . . ?
C11B C10B C9B 120.2(5) . . ?
C11B C10B H10B 119.9 . . ?
C6B C11B C10B 121.1(5) . . ?
C6B C11B H11B 119.5 . . ?
C10B C11B H11B 119.5 . . ?
C9B C12B H12C 109.7 . . ?
C9B C12B H12D 109.7 . . ?
C9B C12B C13B 109.9(4) . . ?
H12C C12B H12D 108.2 . . ?
C13B C12B H12C 109.7 . . ?
C13B C12B H12D 109.7 . . ?
N4B C13B C12B 113.1(4) . . ?
N4B C13B H13C 109.0 . . ?
N4B C13B H13D 109.0 . . ?
C12B C13B H13C 109.0 . . ?
C12B C13B H13D 109.0 . . ?
H13C C13B H13D 107.8 . . ?
N4B C14B H14C 109.2 . . ?
N4B C14B H14D 109.2 . . ?
N4B C14B C15B 112.1(4) . . ?
H14C C14B H14D 107.9 . . ?
C15B C14B H14C 109.2 . . ?
C15B C14B H14D 109.2 . . ?
O2B C15B C14B 105.5(4) . . ?
O2B C15B H15B 109.9 . . ?
O2B C15B C16B 112.7(4) . . ?
C14B C15B H15B 109.9 . . ?
C14B C15B C16B 108.9(4) . . ?
C16B C15B H15B 109.9 . . ?
C17B C16B C15B 121.0(5) . . ?
C17B C16B C21B 119.4(5) . . ?
C21B C16B C15B 119.5(4) . . ?
C16B C17B H17B 119.8 . . ?
C16B C17B C18B 120.4(5) . . ?
C18B C17B H17B 119.8 . . ?
C17B C18B H18B 119.7 . . ?
C19B C18B C17B 120.7(5) . . ?
C19B C18B H18B 119.7 . . ?
C18B C19B H19B 120.5 . . ?
C18B C19B C20B 119.0(5) . . ?
C20B C19B H19B 120.5 . . ?
C19B C20B H20B 119.8 . . ?
C21B C20B C19B 120.4(5) . . ?
C21B C20B H20B 119.8 . . ?
C16B C21B H21B 119.9 . . ?
C20B C21B C16B 120.2(5) . . ?
C20B C21B H21B 119.9 . . ?
O3A S2A O4A 112.5(2) . . ?
O3A S2A O5A 113.7(2) . . ?
O3A S2A C22A 106.2(2) . . ?
O4A S2A O5A 111.8(2) . . ?
O4A S2A C22A 105.5(2) . . ?
O5A S2A C22A 106.5(2) . . ?
O6A S3A O7A 113.0(2) . . ?
O6A S3A O8A 112.7(2) . . ?
O6A S3A C23A 108.5(2) . . ?
O7A S3A C23A 104.7(2) . . ?
O8A S3A O7A 111.4(2) . . ?
O8A S3A C23A 105.9(2) . . ?
S2A C22A H22A 109.6 . . ?
S2A C22A H22B 109.6 . . ?
H22A C22A H22B 108.1 . . ?
C23A C22A S2A 110.4(3) . . ?
C23A C22A H22A 109.6 . . ?
C23A C22A H22B 109.6 . . ?
S3A C23A H23A 109.2 . . ?
S3A C23A H23B 109.2 . . ?
C22A C23A S3A 112.2(3) . . ?
C22A C23A H23A 109.2 . . ?
C22A C23A H23B 109.2 . . ?
H23A C23A H23B 107.9 . . ?
O3B S2B O5B 110.8(2) . . ?
O3B S2B C22B 106.4(2) . . ?
O4B S2B O3B 114.1(2) . . ?
O4B S2B O5B 112.0(2) . . ?
O4B S2B C22B 108.1(2) . . ?
O5B S2B C22B 104.9(2) . . ?
O6B S3B C23B 106.2(2) . . ?
O7B S3B O6B 112.3(2) . . ?
O7B S3B C23B 105.1(2) . . ?
O8B S3B O6B 112.4(2) . . ?
O8B S3B O7B 113.2(2) . . ?
O8B S3B C23B 106.9(2) . . ?
S2B C22B H22C 109.3 . . ?
S2B C22B H22D 109.3 . . ?
H22C C22B H22D 108.0 . . ?
C23B C22B S2B 111.5(3) . . ?
C23B C22B H22C 109.3 . . ?
C23B C22B H22D 109.3 . . ?
S3B C23B H23C 109.8 . . ?
S3B C23B H23D 109.8 . . ?
C22B C23B S3B 109.4(3) . . ?
C22B C23B H23C 109.8 . . ?
C22B C23B H23D 109.8 . . ?
H23C C23B H23D 108.2 . . ?
H1WA O1W H1WB 104.5 . . ?

loop_
_geom_bond_atom_site_label_1
_geom_bond_atom_site_label_2
_geom_bond_distance
_geom_bond_site_symmetry_2
_geom_bond_publ_flag
S1A C1A 1.718(5) . ?
S1A C2A 1.755(5) . ?
O1A C5A 1.238(6) . ?
O2A H2A 0.81(7) . ?
O2A C15A 1.427(6) . ?
N1A H1AA 0.8800 . ?
N1A H1AB 0.8800 . ?
N1A C1A 1.318(6) . ?
N2A H2AA 0.8800 . ?
N2A C1A 1.319(6) . ?
N2A C3A 1.401(6) . ?
N3A H3A 0.8800 . ?
N3A C5A 1.349(6) . ?
N3A C6A 1.418(6) . ?
N4A H4AA 0.9100 . ?
N4A H4AB 0.9100 . ?
N4A C13A 1.489(6) . ?
N4A C14A 1.505(6) . ?
C2A H2AB 0.9500 . ?
C2A C3A 1.327(7) . ?
C3A C4A 1.500(6) . ?
C4A H4AC 0.9900 . ?
C4A H4AD 0.9900 . ?
C4A C5A 1.517(7) . ?
C6A C7A 1.393(7) . ?
C6A C11A 1.394(7) . ?
C7A H7A 0.9500 . ?
C7A C8A 1.389(7) . ?
C8A H8A 0.9500 . ?
C8A C9A 1.395(7) . ?
C9A C10A 1.386(7) . ?
C9A C12A 1.510(6) . ?
C10A H10A 0.9500 . ?
C10A C11A 1.385(7) . ?
C11A H11A 0.9500 . ?
C12A H12A 0.9900 . ?
C12A H12B 0.9900 . ?
C12A C13A 1.518(7) . ?
C13A H13A 0.9900 . ?
C13A H13B 0.9900 . ?
C14A H14A 0.9900 . ?
C14A H14B 0.9900 . ?
C14A C15A 1.517(6) . ?
C15A H15A 1.0000 . ?
C15A C16A 1.521(6) . ?
C16A C17A 1.385(7) . ?
C16A C21A 1.400(7) . ?
C17A H17A 0.9500 . ?
C17A C18A 1.389(7) . ?
C18A H18A 0.9500 . ?
C18A C19A 1.390(8) . ?
C19A H19A 0.9500 . ?
C19A C20A 1.380(8) . ?
C20A H20A 0.9500 . ?
C20A C21A 1.390(7) . ?
C21A H21A 0.9500 . ?
S1B C1B 1.709(6) . ?
S1B C2B 1.738(6) . ?
O1B C5B 1.237(6) . ?
O2B H2B 0.91(9) . ?
O2B C15B 1.427(6) . ?
N1B H1BA 0.8800 . ?
N1B H1BB 0.8800 . ?
N1B C1B 1.355(7) . ?
N2B H2BA 0.8800 . ?
N2B C1B 1.331(7) . ?
N2B C3B 1.411(7) . ?
N3B H3B 0.8800 . ?
N3B C5B 1.341(6) . ?
N3B C6B 1.418(6) . ?
N4B H4BA 0.9100 . ?
N4B H4BB 0.9100 . ?
N4B C13B 1.506(6) . ?
N4B C14B 1.490(6) . ?
C2B H2BB 0.9500 . ?
C2B C3B 1.312(8) . ?
C3B C4B 1.499(7) . ?
C4B H4BC 0.9900 . ?
C4B H4BD 0.9900 . ?
C4B C5B 1.525(7) . ?
C6B C7B 1.388(7) . ?
C6B C11B 1.385(7) . ?
C7B H7B 0.9500 . ?
C7B C8B 1.384(7) . ?
C8B H8B 0.9500 . ?
C8B C9B 1.388(8) . ?
C9B C10B 1.399(8) . ?
C9B C12B 1.505(7) . ?
C10B H10B 0.9500 . ?
C10B C11B 1.393(7) . ?
C11B H11B 0.9500 . ?
C12B H12C 0.9900 . ?
C12B H12D 0.9900 . ?
C12B C13B 1.517(7) . ?
C13B H13C 0.9900 . ?
C13B H13D 0.9900 . ?
C14B H14C 0.9900 . ?
C14B H14D 0.9900 . ?
C14B C15B 1.516(7) . ?
C15B H15B 1.0000 . ?
C15B C16B 1.525(7) . ?
C16B C17B 1.380(7) . ?
C16B C21B 1.387(7) . ?
C17B H17B 0.9500 . ?
C17B C18B 1.385(8) . ?
C18B H18B 0.9500 . ?
C18B C19B 1.381(8) . ?
C19B H19B 0.9500 . ?
C19B C20B 1.392(8) . ?
C20B H20B 0.9500 . ?
C20B C21B 1.387(8) . ?
C21B H21B 0.9500 . ?
S2A O3A 1.455(4) . ?
S2A O4A 1.456(4) . ?
S2A O5A 1.458(4) . ?
S2A C22A 1.778(5) . ?
S3A O6A 1.445(4) . ?
S3A O7A 1.474(4) . ?
S3A O8A 1.466(3) . ?
S3A C23A 1.780(5) . ?
C22A H22A 0.9900 . ?
C22A H22B 0.9900 . ?
C22A C23A 1.517(6) . ?
C23A H23A 0.9900 . ?
C23A H23B 0.9900 . ?
S2B O3B 1.455(4) . ?
S2B O4B 1.445(4) . ?
S2B O5B 1.484(3) . ?
S2B C22B 1.775(5) . ?
S3B O6B 1.468(4) . ?
S3B O7B 1.458(4) . ?
S3B O8B 1.452(4) . ?
S3B C23B 1.783(5) . ?
C22B H22C 0.9900 . ?
C22B H22D 0.9900 . ?
C22B C23B 1.508(6) . ?
C23B H23C 0.9900 . ?
C23B H23D 0.9900 . ?
O1W H1WA 0.8498 . ?
O1W H1WB 0.8501 . ?

loop_
_geom_hbond_atom_site_label_D
_geom_hbond_atom_site_label_H
_geom_hbond_atom_site_label_A
_geom_hbond_distance_DH
_geom_hbond_distance_HA
_geom_hbond_distance_DA
_geom_hbond_angle_DHA
_geom_hbond_site_symmetry_A
O2A H2A O1A 0.81(7) 1.99(7) 2.781(5) 166(7) 2_655
N1A H1AA O1W 0.88 1.91 2.778(6) 168.6 2_645
N1A H1AB O5A 0.88 2.04 2.895(5) 163.8 1_554
N2A H2AA O7A 0.88 1.98 2.799(5) 155.1 2_645
N3A H3A O3A 0.88 2.13 3.003(5) 174.6 2_655
N4A H4AA O6B 0.91 1.90 2.796(6) 168.0 2_646
N4A H4AB O4A 0.91 2.26 2.995(5) 137.7 .
O2B H2B O1B 0.91(9) 1.81(9) 2.714(5) 174(7) 2_746
N1B H1BA O3B 0.88 2.04 2.764(6) 138.9 1_655
N1B H1BB O4A 0.88 2.01 2.871(5) 167.1 1_656
N2B H2BA O5B 0.88 1.88 2.758(6) 175.4 1_655
N3B H3B O7A 0.88 2.08 2.953(6) 175.0 2_646
N4B H4BA O5B 0.91 1.90 2.776(6) 161.1 2_656
N4B H4BB O8A 0.91 2.10 2.909(5) 147.5 1_655
O1W H1WA O7B 0.85 1.91 2.676(5) 150.0 .
O1W H1WB O8A 0.85 2.01 2.807(5) 156.6 .

loop_
_geom_torsion_atom_site_label_1
_geom_torsion_atom_site_label_2
_geom_torsion_atom_site_label_3
_geom_torsion_atom_site_label_4
_geom_torsion
_geom_torsion_site_symmetry_1
_geom_torsion_site_symmetry_2
_geom_torsion_site_symmetry_3
_geom_torsion_site_symmetry_4
_geom_torsion_publ_flag
S1A C2A C3A N2A -1.4(5) . . . . ?
S1A C2A C3A C4A 175.4(4) . . . . ?
O2A C15A C16A C17A 103.0(5) . . . . ?
O2A C15A C16A C21A -77.9(6) . . . . ?
N2A C3A C4A C5A -133.3(5) . . . . ?
N3A C6A C7A C8A 177.9(4) . . . . ?
N3A C6A C11A C10A -177.9(5) . . . . ?
N4A C14A C15A O2A -58.4(5) . . . . ?
N4A C14A C15A C16A 173.7(4) . . . . ?
C1A S1A C2A C3A 1.1(4) . . . . ?
C1A N2A C3A C2A 1.0(6) . . . . ?
C1A N2A C3A C4A -176.1(4) . . . . ?
C2A S1A C1A N1A -178.9(5) . . . . ?
C2A S1A C1A N2A -0.6(4) . . . . ?
C2A C3A C4A C5A 50.0(7) . . . . ?
C3A N2A C1A S1A -0.1(5) . . . . ?
C3A N2A C1A N1A 178.2(5) . . . . ?
C3A C4A C5A O1A 40.3(7) . . . . ?
C3A C4A C5A N3A -143.0(4) . . . . ?
C5A N3A C6A C7A -4.0(8) . . . . ?
C5A N3A C6A C11A 174.9(5) . . . . ?
C6A N3A C5A O1A 6.5(8) . . . . ?
C6A N3A C5A C4A -170.1(4) . . . . ?
C6A C7A C8A C9A 0.0(7) . . . . ?
C7A C6A C11A C10A 1.1(8) . . . . ?
C7A C8A C9A C10A 0.9(7) . . . . ?
C7A C8A C9A C12A -178.7(4) . . . . ?
C8A C9A C10A C11A -0.8(7) . . . . ?
C8A C9A C12A C13A 68.0(6) . . . . ?
C9A C10A C11A C6A -0.2(8) . . . . ?
C9A C12A C13A N4A 178.7(4) . . . . ?
C10A C9A C12A C13A -111.6(5) . . . . ?
C11A C6A C7A C8A -1.0(7) . . . . ?
C12A C9A C10A C11A 178.8(5) . . . . ?
C13A N4A C14A C15A 151.2(4) . . . . ?
C14A N4A C13A C12A -76.0(5) . . . . ?
C14A C15A C16A C17A -131.4(5) . . . . ?
C14A C15A C16A C21A 47.7(6) . . . . ?
C15A C16A C17A C18A 178.7(4) . . . . ?
C15A C16A C21A C20A -178.0(5) . . . . ?
C16A C17A C18A C19A -0.4(8) . . . . ?
C17A C16A C21A C20A 1.1(7) . . . . ?
C17A C18A C19A C20A 0.6(8) . . . . ?
C18A C19A C20A C21A 0.1(8) . . . . ?
C19A C20A C21A C16A -0.9(8) . . . . ?
C21A C16A C17A C18A -0.4(7) . . . . ?
S1B C2B C3B N2B 0.1(6) . . . . ?
S1B C2B C3B C4B 174.7(5) . . . . ?
O2B C15B C16B C17B -46.3(7) . . . . ?
O2B C15B C16B C21B 137.0(5) . . . . ?
N2B C3B C4B C5B -52.3(6) . . . . ?
N3B C6B C7B C8B 179.6(5) . . . . ?
N3B C6B C11B C10B -179.1(5) . . . . ?
N4B C14B C15B O2B -55.0(5) . . . . ?
N4B C14B C15B C16B -176.1(4) . . . . ?
C1B S1B C2B C3B 0.2(5) . . . . ?
C1B N2B C3B C2B -0.6(7) . . . . ?
C1B N2B C3B C4B -175.8(5) . . . . ?
C2B S1B C1B N1B -179.2(5) . . . . ?
C2B S1B C1B N2B -0.6(4) . . . . ?
C2B C3B C4B C5B 133.4(6) . . . . ?
C3B N2B C1B S1B 0.8(6) . . . . ?
C3B N2B C1B N1B 179.4(5) . . . . ?
C3B C4B C5B O1B -42.1(7) . . . . ?
C3B C4B C5B N3B 138.9(5) . . . . ?
C5B N3B C6B C7B 0.4(8) . . . . ?
C5B N3B C6B C11B -179.9(5) . . . . ?
C6B N3B C5B O1B -0.5(8) . . . . ?
C6B N3B C5B C4B 178.4(4) . . . . ?
C6B C7B C8B C9B -0.5(8) . . . . ?
C7B C6B C11B C10B 0.6(8) . . . . ?
C7B C8B C9B C10B 0.4(8) . . . . ?
C7B C8B C9B C12B 179.2(5) . . . . ?
C8B C9B C10B C11B 0.1(8) . . . . ?
C8B C9B C12B C13B -80.9(6) . . . . ?
C9B C10B C11B C6B -0.7(8) . . . . ?
C9B C12B C13B N4B 167.7(4) . . . . ?
C10B C9B C12B C13B 97.8(6) . . . . ?
C11B C6B C7B C8B -0.1(7) . . . . ?
C12B C9B C10B C11B -178.6(5) . . . . ?
C13B N4B C14B C15B -75.1(5) . . . . ?
C14B N4B C13B C12B 103.7(5) . . . . ?
C14B C15B C16B C17B 70.4(6) . . . . ?
C14B C15B C16B C21B -106.3(5) . . . . ?
C15B C16B C17B C18B -177.4(5) . . . . ?
C15B C16B C21B C20B 176.8(5) . . . . ?
C16B C17B C18B C19B 1.3(9) . . . . ?
C17B C16B C21B C20B 0.0(8) . . . . ?
C17B C18B C19B C20B -1.0(9) . . . . ?
C18B C19B C20B C21B 0.3(9) . . . . ?
C19B C20B C21B C16B 0.2(9) . . . . ?
C21B C16B C17B C18B -0.7(8) . . . . ?
S2A C22A C23A S3A -179.7(3) . . . . ?
O3A S2A C22A C23A -173.3(3) . . . . ?
O4A S2A C22A C23A -53.7(4) . . . . ?
O5A S2A C22A C23A 65.3(4) . . . . ?
O6A S3A C23A C22A -69.3(4) . . . . ?
O7A S3A C23A C22A 169.8(3) . . . . ?
O8A S3A C23A C22A 51.9(4) . . . . ?
S2B C22B C23B S3B 176.5(3) . . . . ?
O3B S2B C22B C23B 58.4(4) . . . . ?
O4B S2B C22B C23B -64.5(4) . . . . ?
O5B S2B C22B C23B 175.9(3) . . . . ?
O6B S3B C23B C22B -175.0(3) . . . . ?
O7B S3B C23B C22B -55.8(4) . . . . ?
O8B S3B C23B C22B 64.8(4) . . . . ?
